data_1541804
loop_
_publ_author_name
'Anokhina, E.V.'
'Day, C.S.'
'Kauzlarich, S.M.'
'Stroebele, M.'
'Meyer, H.J.'
'Lachgar, A.'
'Whangbo Myunghwan'
'Kim, H.'

_publ_section_title
;
 Preparation ,structure and properties of a series of anisotropic
 oxychloride cluster compounds Ax Nb6 Cl12 O2 (A = K, Rb, Cs or In)
;
_journal_name_full 'Journal of Alloys Compd.'
_journal_page_first 218
_journal_page_last 228
_journal_volume 338
_journal_year 2002
_chemical_formula_sum 'Cl12 K0.72 Nb6 O2'
_chemical_name_systematic 'K0.72 (Nb6 O2 Cl12)'
_space_group_IT_number 14
_symmetry_space_group_name_Hall '-P 2yn'
_symmetry_space_group_name_H-M 'P 1 21/n 1'
_cell_angle_alpha 90
_cell_angle_beta 101.181
_cell_angle_gamma 90
_cell_formula_units_Z 2
_cell_length_a 6.7996
_cell_length_b 11.6246
_cell_length_c 12.3833
_cell_volume 960.230
_citation_journal_id_ASTM JALCEU
_cod_data_source_file Anokhina_JALCEU_2002_367.cif
_cod_data_source_block Cl12K0.72Nb6O2
_cod_original_cell_volume 960.2303
_cod_original_sg_symbol_Hall '-P 2ybc (x-z,y,z)'
_cod_database_code 1541804

loop_
_symmetry_equiv_pos_as_xyz
x,y,z
-x+1/2,y+1/2,-z+1/2
-x,-y,-z
x-1/2,-y-1/2,z-1/2

loop_
_atom_site_label
_atom_site_type_symbol
_atom_site_fract_x
_atom_site_fract_y
_atom_site_fract_z
_atom_site_occupancy
_atom_site_U_iso_or_equiv
Nb3 Nb+2 0.05624 -0.08317 0.153321 1 0.0
Nb2 Nb+2 0.2703 -0.05722 -0.029514 1 0.0
Cl3 Cl-1 0.12291 0.26234 -0.09567 1 0.0
O1 O-2 0.415 0.08124 0.0399 1 0.0
K1 K+1 0.5729 0.4547 -0.0147 0.316 0.0
Cl6 Cl-1 0.23913 0.01163 -0.21908 1 0.0
Cl2 Cl-1 0.24941 0.07026 0.25826 1 0.0
Cl1 Cl-1 0.37459 0.32038 0.15171 1 0.0
Nb1 Nb+2 0.16061 0.14287 0.070462 1 0.0
K2 K+1 0 0.5 0 0.087 0.0
Cl4 Cl-1 0.36742 -0.17637 0.13329 1 0.0
Cl5 Cl-1 -0.13521 0.24364 0.11931 1 0.0
